data_1000355
loop_
_publ_author_name
'Maisonneuve, V'
'Cajipe, V B'
'Payen, C'

_publ_section_title
;
Low-temperature neutron powder diffraction study of CuCrP~2~S~6~:
observation of an ordered, antipolar copper sublattice
;
_journal_coden_ASTM CMATEX
_journal_name_full 'Chemistry of Materials (1,1989-'
_journal_page_first 758
_journal_page_last 760
_journal_paper_doi 10.1021/cm00030a006
_journal_volume 5
_journal_year 1993
_chemical_formula_structural 'Cu Cr (P2 S6)'
_chemical_formula_sum 'Cr Cu P2 S6'
_chemical_name_systematic
;
Copper(I) chromium hexathio-duo-diphosphate(IV)
;
_space_group_IT_number 7
_symmetry_cell_setting monoclinic
_symmetry_Int_Tables_number 7
_symmetry_space_group_name_Hall 'P -2yc'
_symmetry_space_group_name_H-M 'P 1 c 1'
_cell_angle_alpha 90
_cell_angle_beta 106.78(7)
_cell_angle_gamma 90
_cell_formula_units_Z 4
_cell_length_a 5.935(6)
_cell_length_b 10.282(2)
_cell_length_c 13.368(13)
_cell_volume 781.0
_refine_ls_R_factor_all 0.067
_cod_database_code 1000355

loop_
_symmetry_equiv_pos_as_xyz
x,y,z
x,-y,1/2+z

loop_
_atom_site_label
_atom_site_type_symbol
_atom_site_symmetry_multiplicity
_atom_site_Wyckoff_symbol
_atom_site_fract_x
_atom_site_fract_y
_atom_site_fract_z
_atom_site_occupancy
_atom_site_attached_hydrogens
_atom_site_calc_flag
Cu1 Cu1+ 2 a 0.071(9) .000(3) 0.355(4) 1. 0 d
Cu2 Cu1+ 2 a 0.441(9) 0.496(3) 0.148(4) 1. 0 d
Cr1 Cr3+ 2 a 0. 0.332(5) 0.25 1. 0 d
Cr2 Cr3+ 2 a 0.527(6) 0.830(5) 0.246(3) 1. 0 d
P1 P4+ 2 a 0.079(9) 0.337(4) 0.827(4) 1. 0 d
P2 P4+ 2 a 0.545(9) 0.838(3) 0.817(4) 1. 0 d
P3 P4+ 2 a 0.954(9) 0.668(3) 0.154(4) 1. 0 d
P4 P4+ 2 a 0.457(8) 0.837(4) 0.645(4) 1. 0 d
S1 S2- 2 a 0.725(11) 0.996(4) 0.371(5) 1. 0 d
S2 S2- 2 a 0.247(8) 0.491(4) 0.368(5) 1. 0 d
S3 S2- 2 a 0.29(1) 0.011(3) 0.625(6) 1. 0 d
S4 S2- 2 a 0.802(10) 0.491(3) 0.118(4) 1. 0 d
S5 S2- 2 a 0.288(13) 0.176(7) 0.867(6) 1. 0 d
S6 S2- 2 a 0.757(11) 0.682(6) 0.869(5) 1. 0 d
S7 S2- 2 a 0.739(11) 0.826(5) 0.115(5) 1. 0 d
S8 S2- 2 a 0.230(15) 0.684(6) 0.626(6) 1. 0 d
S9 S2- 2 a 0.261(12) 0.183(8) 0.372(5) 1. 0 d
S10 S2- 2 a 0.768(9) 0.668(6) 0.362(6) 1. 0 d
S11 S2- 2 a 0.786(8) 0.832(6) 0.627(5) 1. 0 d
S12 S2- 2 a 0.263(11) 0.688(7) 0.119(6) 1. 0 d

loop_
_atom_type_symbol
_atom_type_oxidation_number
Cu1+ 1.000
Cr3+ 3.000
P4+ 4.000
S2- -2.000
